data_7124858
loop_
_publ_author_name
'Elsayed Moussa, M.'
'Attenberger, B.'
'Peresypkina, E. V.'
'Fleischmann, M.'
'Bal\'azs, G'
'Scheer, M.'

_publ_section_title
;
 Facile synthesis of one-dimensional organometallic-organic hybrid
 polymers based on a diphosphorus complex and flexible bipyridyl linkers.
;
_journal_issue 65
_journal_name_full 'Chemical communications (Cambridge, England)'
_journal_page_first 10004
_journal_page_last 10007
_journal_paper_doi 10.1039/c6cc05224j
_journal_volume 52
_journal_year 2016
_chemical_formula_moiety 'C52 H44 Cu2 Mo4 N4 O8 P4, 2(B F4), 0.6(C2 H3 N), 1.98(C H2 Cl2)'
_chemical_formula_sum 'C55.18 H49.76 B2 Cl3.96 Cu2 F8 Mo4 N4.6 O8 P4'
_chemical_formula_weight 1854.04
_space_group_crystal_system trigonal
_space_group_IT_number 152
_space_group_name_Hall 'P 31 2"'
_space_group_name_H-M_alt 'P 31 2 1'
_atom_sites_solution_hydrogens geom
_audit_creation_date 2016-02-19
_audit_creation_method
;
Olex2 1.2
(compiled 2015.09.30 svn.r3233 for OlexSys, GUI svn.r5103)
;
_audit_update_record
;
2016-06-21 deposited with the CCDC.
2016-07-19 downloaded from the CCDC.
;
_cell_angle_alpha 90
_cell_angle_beta 90
_cell_angle_gamma 120
_cell_formula_units_Z 3
_cell_length_a 13.2466(4)
_cell_length_b 13.2466(4)
_cell_length_c 38.4491(11)
_cell_measurement_reflns_used 9992
_cell_measurement_temperature 123.0(2)
_cell_measurement_theta_max 73.2860
_cell_measurement_theta_min 3.4200
_cell_volume 5842.9(3)
_computing_cell_refinement
;
CrysAlisPro, Agilent Technologies,
Version 1.171.37.34 (release 22-05-2014 CrysAlis171 .NET)
(compiled May 22 2014,16:03:01)
;
_computing_data_collection
;
CrysAlisPro, Agilent Technologies,
Version 1.171.37.34 (release 22-05-2014 CrysAlis171 .NET)
(compiled May 22 2014,16:03:01)
;
_computing_data_reduction
;
CrysAlisPro, Agilent Technologies,
Version 1.171.37.34 (release 22-05-2014 CrysAlis171 .NET)
(compiled May 22 2014,16:03:01)
;
_computing_molecular_graphics 'Olex2 (Dolomanov et al., 2009)'
_computing_publication_material 'Olex2 (Dolomanov et al., 2009)'
_computing_structure_refinement 'ShelXL (Sheldrick, 2015)'
_computing_structure_solution 'ShelXT (Sheldrick, 2015)'
_diffrn_ambient_environment N~2~
_diffrn_ambient_temperature 123.0(2)
_diffrn_detector 'CCD plate'
_diffrn_detector_area_resol_mean 4.1818
_diffrn_detector_type TitanS2
_diffrn_measured_fraction_theta_full 0.996
_diffrn_measured_fraction_theta_max 0.986
_diffrn_measurement_details
;
#__ type_ start__ end____ width___ exp.time_
  1 omega  -68.00   25.00   1.0000   20.0000
omega____ theta____ kappa____ phi______ frames
    -      -44.3256   57.0000    0.0000 93

#__ type_ start__ end____ width___ exp.time_
  2 omega   37.00   99.00   1.0000   80.0000
omega____ theta____ kappa____ phi______ frames
    -      104.5000  -45.0000    0.0000 62

#__ type_ start__ end____ width___ exp.time_
  3 omega   68.00  178.00   1.0000   80.0000
omega____ theta____ kappa____ phi______ frames
    -      104.5000   15.0000   60.0000 110

#__ type_ start__ end____ width___ exp.time_
  4 omega   36.00   99.00   1.0000   80.0000
omega____ theta____ kappa____ phi______ frames
    -      104.5000  -45.0000   60.0000 63

#__ type_ start__ end____ width___ exp.time_
  5 omega -113.00  -20.00   1.0000   20.0000
omega____ theta____ kappa____ phi______ frames
    -      -44.3256  -57.0000 -150.0000 93

#__ type_ start__ end____ width___ exp.time_
  6 omega   22.00  115.00   1.0000   20.0000
omega____ theta____ kappa____ phi______ frames
    -       44.3256   37.0000    0.0000 93

#__ type_ start__ end____ width___ exp.time_
  7 omega   33.00  121.00   1.0000   80.0000
omega____ theta____ kappa____ phi______ frames
    -      104.5000 -125.0000  -90.0000 88

#__ type_ start__ end____ width___ exp.time_
  8 omega   68.00   83.00   1.0000   80.0000
omega____ theta____ kappa____ phi______ frames
    -      104.5000   15.0000 -180.0000 15
;
_diffrn_measurement_device 'four-circle diffractometer'
_diffrn_measurement_device_type 'multiwire proportional'
_diffrn_measurement_method '\w scans'
_diffrn_orient_matrix_UB_11 -0.0301613000
_diffrn_orient_matrix_UB_12 -0.0461029000
_diffrn_orient_matrix_UB_13 0.0375233000
_diffrn_orient_matrix_UB_21 -0.1237436000
_diffrn_orient_matrix_UB_22 -0.0914134000
_diffrn_orient_matrix_UB_23 -0.0117355000
_diffrn_orient_matrix_UB_31 0.0427382000
_diffrn_orient_matrix_UB_32 -0.0868099000
_diffrn_orient_matrix_UB_33 -0.0075395000
_diffrn_radiation_monochromator mirror
_diffrn_radiation_probe x-ray
_diffrn_radiation_type CuK\a
_diffrn_radiation_wavelength 1.54184
_diffrn_reflns_av_R_equivalents 0.0628
_diffrn_reflns_av_unetI/netI 0.0536
_diffrn_reflns_Laue_measured_fraction_full 0.996
_diffrn_reflns_Laue_measured_fraction_max 0.986
_diffrn_reflns_limit_h_max 15
_diffrn_reflns_limit_h_min -12
_diffrn_reflns_limit_k_max 11
_diffrn_reflns_limit_k_min -14
_diffrn_reflns_limit_l_max 34
_diffrn_reflns_limit_l_min -46
_diffrn_reflns_number 22529
_diffrn_reflns_point_group_measured_fraction_full 0.995
_diffrn_reflns_point_group_measured_fraction_max 0.966
_diffrn_reflns_theta_full 67.684
_diffrn_reflns_theta_max 74.141
_diffrn_reflns_theta_min 3.448
_diffrn_source 'micro-focus X-ray tube'
_diffrn_source_type 'SuperNova (Cu) X-ray Source'
_exptl_absorpt_coefficient_mu 8.311
_exptl_absorpt_correction_T_max 0.770
_exptl_absorpt_correction_T_min 0.457
_exptl_absorpt_correction_type gaussian
_exptl_absorpt_process_details
;
CrysAlisPro, Agilent Technologies,
Version 1.171.37.34 (release 22-05-2014 CrysAlis171 .NET)
(compiled May 22 2014,16:03:01)
Numerical absorption correction based on gaussian integration over
			a multifaceted crystal model
Empirical absorption correction using spherical harmonics,
 implemented in SCALE3 ABSPACK scaling algorithm.
;
_exptl_crystal_colour 'clear orange'
_exptl_crystal_colour_lustre clear
_exptl_crystal_colour_primary orange
_exptl_crystal_density_diffrn 1.581
_exptl_crystal_description plate
_exptl_crystal_F_000 2737
_exptl_crystal_size_max 0.1616
_exptl_crystal_size_mid 0.112
_exptl_crystal_size_min 0.0353
_refine_diff_density_max 1.203
_refine_diff_density_min -1.047
_refine_diff_density_rms 0.171
_refine_ls_abs_structure_details
;
 Flack x determined using 1890 quotients [(I+)-(I-)]/[(I+)+(I-)]
 (Parsons, Flack and Wagner, Acta Cryst. B69 (2013) 249-259).
;
_refine_ls_abs_structure_Flack 0.031(13)
_refine_ls_extinction_method none
_refine_ls_goodness_of_fit_ref 0.996
_refine_ls_hydrogen_treatment constr
_refine_ls_matrix_type full
_refine_ls_number_parameters 495
_refine_ls_number_reflns 7682
_refine_ls_number_restraints 60
_refine_ls_restrained_S_all 0.994
_refine_ls_R_factor_all 0.0785
_refine_ls_R_factor_gt 0.0636
_refine_ls_shift/su_max 0.001
_refine_ls_shift/su_mean 0.000
_refine_ls_structure_factor_coef Fsqd
_refine_ls_weighting_details 'w=1/[\s^2^(Fo^2^)+(0.1287P)^2^] where P=(Fo^2^+2Fc^2^)/3'
_refine_ls_weighting_scheme calc
_refine_ls_wR_factor_gt 0.1757
_refine_ls_wR_factor_ref 0.1851
_reflns_Friedel_coverage 0.730
_reflns_Friedel_fraction_full 0.995
_reflns_Friedel_fraction_max 0.939
_reflns_number_gt 5859
_reflns_number_total 7682
_reflns_threshold_expression 'I > 2\s(I)'
_cod_data_source_file c6cc05224j2.cif
_cod_data_source_block ems_194_hp_abs
_cod_original_cell_volume 5842.9(4)
_cod_original_formula_sum 'C55.18 H49.76 B2 Cl3.96 Cu2 F8 Mo4 N4.60 O8 P4'
_cod_database_code 7124858
_chemical_oxdiff_formula C55.2H49.8B2Cl4Cu2F8Mo4N4.6O8P4
_shelx_space_group_comment
;
The symmetry employed for this shelxl refinement is uniquely defined
by the following loop, which should always be used as a source of
symmetry information in preference to the above space-group names.
They are only intended as comments.
;
_reflns_odcompleteness_completeness 99.45
_reflns_odcompleteness_iscentric 1
_reflns_odcompleteness_theta 66.97
_olex2_refinement_description
;
1. Fixed Uiso
 At 1.2 times of:
  All C(H) groups, All C(H,H) groups
 At 1.5 times of:
  All C(H,H,H) groups
2. Restrained distances
 Cl1-C101 = Cl2-C101
 1.72 with sigma of 0.02
 Cl3-C102 = Cl4-C102
 1.72 with sigma of 0.02
 Cl6-C103 = Cl7_$1-C104_$1 = Cl8_$1-C104_$1 = Cl5-C103
 1.72 with sigma of 0.02
 Cl9-C105 = Cl10-C105
 1.72 with sigma of 0.02
 N100-C200
 1.15 with sigma of 0.02
 C201-C200
 1.5 with sigma of 0.02
 Cl11-C106 = Cl12-C106
 1.72 with sigma of 0.02
 Cl2-Cl1
 2.92 with sigma of 0.04
 Cl7-Cl8
 2.92 with sigma of 0.04
 Cl3-Cl4
 2.92 with sigma of 0.04
 Cl6-Cl5
 2.92 with sigma of 0.04
 Cl10-Cl9
 2.92 with sigma of 0.04
 Cl12-Cl11
 2.92 with sigma of 0.04
3. Rigid bond restraints
 C3, C4, C5, C6, C7
 with sigma for 1-2 distances of 0.01 and sigma for 1-3 distances of 0.01
4. Uiso/Uaniso restraints and constraints
C3 \\sim C4 \\sim C5 \\sim C6 \\sim C7: within 2A with sigma of 0.04 and sigma
for terminal atoms of 0.08
Uiso(B1) = Uiso(B2)
Uiso(C201) = Uiso(C200) = Uiso(N100)
Uiso(C105) = Uiso(C106)
Uiso(C102) = Uiso(C101)
Uiso(Cl10) = Uiso(Cl9)
Uiso(Cl11) = Uiso(Cl12)
5. Others
 Fixed Sof: F3(0.5) F4(0.5) B1(0.5) F5(0.5) F6(0.5) B2(0.5) N100(0.3)
 C200(0.3) C201(0.3) H20C(0.3) H20D(0.3) H20E(0.3) Cl11(0.1) Cl12(0.1)
 C106(0.1) H10A(0.1) H10B(0.1) Cl7(0.23) Cl8(0.23) C104(0.23) H10C(0.23)
 H10D(0.23) Cl5(0.28) Cl6(0.28) C103(0.28) H10E(0.28) H10F(0.28) Cl9(0.1)
 Cl10(0.1) C105(0.1) H10G(0.1) H10H(0.1) Cl1(0.13) Cl2(0.13) C101(0.13)
 H10I(0.13) H10J(0.13) Cl3(0.15) Cl4(0.15) C102(0.15) H10K(0.15) H10L(0.15)
6.a Secondary CH2 refined with riding coordinates:
 C20(H20A,H20B), C21(H21A,H21B), C106(H10A,H10B), C104(H10C,H10D), C103(H10E,
 H10F), C105(H10G,H10H), C101(H10I,H10J), C102(H10K,H10L)
6.b Aromatic/amide H refined with riding coordinates:
 C3(H3), C4(H4), C5(H5), C6(H6), C7(H7), C10(H10), C11(H11), C12(H12),
 C13(H13), C14(H14), C15(H15), C16(H16), C18(H18), C19(H19), C22(H22), C23(H23),
  C25(H25), C26(H26)
6.c Idealised Me refined as rotating group:
 C201(H20C,H20D,H20E)
;
_shelx_shelxl_version_number 2014/7
_olex2_submission_original_sample_id ems_194
_olex2_submission_special_instructions 'No special instructions were received'

loop_
_space_group_symop_operation_xyz
'x, y, z'
'-y, x-y, z+1/3'
'-x+y, -x, z+2/3'
'y, x, -z'
'x-y, -y, -z+2/3'
'-x, -x+y, -z+1/3'

loop_
_atom_site_label
_atom_site_type_symbol
_atom_site_fract_x
_atom_site_fract_y
_atom_site_fract_z
_atom_site_U_iso_or_equiv
_atom_site_adp_type
_atom_site_occupancy
_atom_site_site_symmetry_order
_atom_site_calc_flag
_atom_site_refinement_flags_posn
_atom_site_refinement_flags_adp
_atom_site_refinement_flags_occupancy
_atom_site_disorder_assembly
_atom_site_disorder_group
Mo1 Mo 0.49220(12) 0.60069(11) 0.59253(2) 0.0666(4) Uani 1 1 d . . . . .
Mo2 Mo 0.65053(11) 0.49784(9) 0.58840(2) 0.0615(3) Uani 1 1 d . . . . .
Cu1 Cu 0.38042(19) 0.38042(19) 0.5000 0.0503(5) Uani 1 2 d S T P . .
Cu2 Cu 0.73974(19) 0.73974(19) 0.5000 0.0494(5) Uani 1 2 d S T P . .
P1 P 0.4970(3) 0.4661(3) 0.54683(6) 0.0508(7) Uani 1 1 d . . . . .
P2 P 0.6347(3) 0.6367(3) 0.54708(7) 0.0507(7) Uani 1 1 d . . . . .
O1 O 0.2886(14) 0.3489(13) 0.6113(3) 0.103(4) Uani 1 1 d . . . . .
O2 O 0.3340(11) 0.6264(11) 0.5367(3) 0.087(3) Uani 1 1 d . . . . .
O3 O 0.8560(15) 0.7461(12) 0.6054(4) 0.118(5) Uani 1 1 d . . . . .
O4 O 0.7862(14) 0.4850(12) 0.5237(3) 0.100(4) Uani 1 1 d . . . . .
N1 N 0.2170(9) 0.3540(9) 0.5090(3) 0.054(2) Uani 1 1 d . . . . .
N2 N 0.9014(10) 0.7570(10) 0.4976(3) 0.057(2) Uani 1 1 d . . . . .
C1 C 0.360(2) 0.438(2) 0.6033(4) 0.089(6) Uani 1 1 d . . . . .
C2 C 0.3925(14) 0.6151(13) 0.5560(4) 0.068(3) Uani 1 1 d . . . . .
C3 C 0.519(2) 0.7799(18) 0.6106(4) 0.107(5) Uani 1 1 d . U . . .
H3 H 0.5122 0.8302 0.5951 0.129 Uiso 1 1 calc R . . . .
C4 C 0.624(2) 0.7815(15) 0.6186(4) 0.097(5) Uani 1 1 d . U . . .
H4 H 0.6965 0.8304 0.6087 0.116 Uiso 1 1 calc R . . . .
C5 C 0.599(2) 0.6978(17) 0.6434(3) 0.102(5) Uani 1 1 d . U . . .
H5 H 0.6521 0.6798 0.6537 0.122 Uiso 1 1 calc R . . . .
C6 C 0.480(3) 0.645(2) 0.6503(4) 0.118(6) Uani 1 1 d . U . . .
H6 H 0.4420 0.5866 0.6667 0.142 Uiso 1 1 calc R . . . .
C7 C 0.425(3) 0.691(2) 0.6296(4) 0.115(5) Uani 1 1 d . U . . .
H7 H 0.3462 0.6686 0.6287 0.139 Uiso 1 1 calc R . . . .
C8 C 0.780(2) 0.6570(17) 0.5983(4) 0.093(6) Uani 1 1 d . . . . .
C9 C 0.7354(16) 0.4895(13) 0.5473(4) 0.073(4) Uani 1 1 d . . . . .
C10 C 0.7230(18) 0.4079(15) 0.6226(4) 0.091(6) Uani 1 1 d . . . . .
H10 H 0.8014 0.4294 0.6215 0.109 Uiso 1 1 calc R . . . .
C11 C 0.6308(17) 0.3184(13) 0.6015(4) 0.075(4) Uani 1 1 d . . . . .
H11 H 0.6377 0.2726 0.5844 0.090 Uiso 1 1 calc R . . . .
C12 C 0.5265(18) 0.3163(13) 0.6129(3) 0.078(5) Uani 1 1 d . . . . .
H12 H 0.4524 0.2684 0.6038 0.094 Uiso 1 1 calc R . . . .
C13 C 0.553(2) 0.3976(17) 0.6398(3) 0.093(6) Uani 1 1 d . . . . .
H13 H 0.5008 0.4109 0.6522 0.112 Uiso 1 1 calc R . . . .
C14 C 0.676(2) 0.4556(15) 0.6445(4) 0.105(7) Uani 1 1 d . . . . .
H14 H 0.7180 0.5164 0.6599 0.126 Uiso 1 1 calc R . . . .
C15 C 0.1713(11) 0.4105(12) 0.4932(3) 0.058(3) Uani 1 1 d . . . . .
H15 H 0.2120 0.4588 0.4747 0.070 Uiso 1 1 calc R . . . .
C16 C 0.0694(13) 0.4021(12) 0.5024(3) 0.060(3) Uani 1 1 d . . . . .
H16 H 0.0434 0.4466 0.4909 0.073 Uiso 1 1 calc R . . . .
C17 C 0.0015(12) 0.3256(12) 0.5295(3) 0.055(3) Uani 1 1 d . . . . .
C18 C 0.0462(12) 0.2633(12) 0.5453(3) 0.060(3) Uani 1 1 d . . . . .
H18 H 0.0032 0.2089 0.5623 0.072 Uiso 1 1 calc R . . . .
C19 C 0.1555(13) 0.2813(12) 0.5358(4) 0.062(3) Uani 1 1 d . . . . .
H19 H 0.1872 0.2430 0.5480 0.074 Uiso 1 1 calc R . . . .
C20 C -0.1170(13) 0.3081(13) 0.5391(4) 0.067(3) Uani 1 1 d . . . . .
H20A H -0.1112 0.3835 0.5424 0.080 Uiso 1 1 calc R . . . .
H20B H -0.1421 0.2660 0.5610 0.080 Uiso 1 1 calc R . . . .
C21 C -0.2086(13) 0.2396(12) 0.5107(4) 0.064(3) Uani 1 1 d . . . . .
H21A H -0.2827 0.2323 0.5172 0.076 Uiso 1 1 calc R . . . .
H21B H -0.1841 0.2817 0.4889 0.076 Uiso 1 1 calc R . . . .
C22 C 0.9859(11) 0.8275(12) 0.5191(3) 0.056(3) Uani 1 1 d . . . . .
H22 H 0.9712 0.8706 0.5353 0.067 Uiso 1 1 calc R . . . .
C23 C 1.0968(13) 0.8389(12) 0.5179(3) 0.062(3) Uani 1 1 d . . . . .
H23 H 1.1539 0.8883 0.5335 0.074 Uiso 1 1 calc R . . . .
C24 C 1.1219(12) 0.7772(11) 0.4937(3) 0.056(3) Uani 1 1 d . . . . .
C25 C 1.0305(13) 0.7008(13) 0.4722(3) 0.065(3) Uani 1 1 d . . . . .
H25 H 1.0414 0.6539 0.4565 0.078 Uiso 1 1 calc R . . . .
C26 C 0.9260(13) 0.6954(13) 0.4744(3) 0.061(3) Uani 1 1 d . . . . .
H26 H 0.8676 0.6466 0.4590 0.073 Uiso 1 1 calc R . . . .
F1 F 0.3521(13) 1.0421(12) 0.5818(3) 0.122(4) Uani 1 1 d . . . . .
F2 F 0.3711(14) 0.8844(10) 0.5694(2) 0.128(5) Uani 1 1 d . . . . .
F3 F 0.521(3) 1.028(3) 0.6053(14) 0.152(16) Uani 0.5 1 d . . . A 5
F4 F 0.346(3) 0.921(3) 0.6221(12) 0.099(10) Uani 0.5 1 d . . . A 5
B1 B 0.401(4) 0.991(3) 0.5898(11) 0.060(5) Uiso 0.5 1 d . . . A 5
F5 F 0.509(2) 1.056(3) 0.5778(10) 0.134(13) Uani 0.5 1 d . . . A 6
F6 F 0.405(4) 0.970(5) 0.6235(12) 0.131(16) Uani 0.5 1 d . . . A 6
B2 B 0.402(4) 0.966(3) 0.5935(11) 0.060(5) Uiso 0.5 1 d . . . A 6
N100 N 0.281(3) 0.379(3) 0.7057(10) 0.055(5) Uiso 0.3 1 d D . . B -9
C200 C 0.186(3) 0.328(4) 0.6979(11) 0.055(5) Uiso 0.3 1 d D . . B -9
C201 C 0.077(3) 0.336(4) 0.6893(11) 0.055(5) Uiso 0.3 1 d D . . B -9
H20C H 0.0902 0.3811 0.6684 0.082 Uiso 0.3 1 calc GR . . B -9
H20D H 0.0607 0.3737 0.7081 0.082 Uiso 0.3 1 calc GR . . B -9
H20E H 0.0117 0.2594 0.6859 0.082 Uiso 0.3 1 calc GR . . B -9
Cl11 Cl 0.001(3) 0.237(3) 0.6779(9) 0.079(7) Uiso 0.1 1 d D . . C -7
Cl12 Cl 0.239(4) 0.356(4) 0.7027(13) 0.079(7) Uiso 0.1 1 d D . . C -7
C106 C 0.131(5) 0.366(5) 0.681(3) 0.053(19) Uiso 0.1 1 d D . . C -7
H10A H 0.1581 0.3955 0.6577 0.063 Uiso 0.1 1 calc R . . C -7
H10B H 0.1172 0.4231 0.6929 0.063 Uiso 0.1 1 calc R . . C -7
Cl7 Cl 0.0163(17) 0.643(2) 0.5946(5) 0.101(7) Uani 0.23 1 d D . . D 5
Cl8 Cl 0.1282(12) 0.5183(10) 0.6131(4) 0.070(4) Uani 0.23 1 d D . . D 5
C104 C 0.128(4) 0.619(4) 0.5847(10) 0.035(11) Uiso 0.23 1 d D . . D 5
H10C H 0.2013 0.6912 0.5862 0.042 Uiso 0.23 1 calc R . . D 5
H10D H 0.1184 0.5897 0.5611 0.042 Uiso 0.23 1 calc R . . D 5
Cl5 Cl 0.0552(10) 0.6673(12) 0.6442(2) 0.062(3) Uani 0.28 1 d D . . E -4
Cl6 Cl 0.0892(16) 0.5853(14) 0.5779(5) 0.095(6) Uani 0.28 1 d D . . E -4
C103 C 0.101(4) 0.700(3) 0.6016(7) 0.050(9) Uiso 0.28 1 d D . . E -4
H10E H 0.0557 0.7296 0.5903 0.060 Uiso 0.28 1 calc R . . E -4
H10F H 0.1819 0.7617 0.6015 0.060 Uiso 0.28 1 calc R . . E -4
Cl9 Cl 0.081(4) 0.394(5) 0.6551(14) 0.111(11) Uiso 0.1 1 d D . . F -6
Cl10 Cl -0.155(5) 0.202(5) 0.6393(16) 0.111(11) Uiso 0.1 1 d D . . F -6
C105 C -0.029(6) 0.322(8) 0.6256(17) 0.053(19) Uiso 0.1 1 d D . . F -6
H10G H 0.0025 0.2970 0.6067 0.063 Uiso 0.1 1 calc R . . F -6
H10H H -0.0484 0.3773 0.6160 0.063 Uiso 0.1 1 calc R . . F -6
Cl1 Cl 0.151(4) 0.054(4) 0.6548(11) 0.124(14) Uiso 0.13 1 d D . . G 1
Cl2 Cl 0.008(3) 0.026(2) 0.5946(7) 0.064(6) Uiso 0.13 1 d D . . G 1
C101 C 0.099(7) -0.012(7) 0.6153(15) 0.052(13) Uiso 0.13 1 d D . . G 1
H10I H 0.0576 -0.0956 0.6187 0.063 Uiso 0.13 1 calc R . . G 1
H10J H 0.1649 0.0073 0.6002 0.063 Uiso 0.13 1 calc R . . G 1
Cl3 Cl 0.061(3) 0.037(3) 0.5961(7) 0.087(8) Uiso 0.15 1 d D . . H -2
Cl4 Cl 0.090(3) -0.071(3) 0.6565(8) 0.097(8) Uiso 0.15 1 d D . . H -2
C102 C 0.154(4) 0.048(5) 0.6295(14) 0.052(13) Uiso 0.15 1 d D . . H -2
H10K H 0.2248 0.0553 0.6198 0.063 Uiso 0.15 1 calc R . . H -2
H10L H 0.1751 0.1179 0.6429 0.063 Uiso 0.15 1 calc R . . H -2

loop_
_atom_site_aniso_label
_atom_site_aniso_U_11
_atom_site_aniso_U_22
_atom_site_aniso_U_33
_atom_site_aniso_U_23
_atom_site_aniso_U_13
_atom_site_aniso_U_12
Mo1 0.1144(10) 0.0773(7) 0.0306(4) -0.0027(4) 0.0042(5) 0.0647(7)
Mo2 0.0985(8) 0.0567(6) 0.0409(4) 0.0008(4) -0.0190(5) 0.0475(6)
Cu1 0.0614(11) 0.0614(11) 0.0382(10) 0.0003(5) -0.0003(5) 0.0384(12)
Cu2 0.0584(11) 0.0584(11) 0.0467(11) 0.0022(4) -0.0022(4) 0.0407(12)
P1 0.077(2) 0.0592(17) 0.0299(12) 0.0000(11) -0.0028(12) 0.0439(16)
P2 0.078(2) 0.0545(16) 0.0362(13) 0.0010(11) -0.0049(13) 0.0456(16)
O1 0.126(11) 0.094(9) 0.074(7) 0.020(7) 0.031(7) 0.044(8)
O2 0.100(8) 0.101(9) 0.091(7) -0.007(6) -0.016(6) 0.074(7)
O3 0.145(13) 0.079(8) 0.120(11) -0.009(8) -0.066(10) 0.048(9)
O4 0.155(12) 0.106(9) 0.095(8) 0.018(7) 0.017(8) 0.108(10)
N1 0.054(6) 0.064(6) 0.054(5) 0.002(4) 0.005(4) 0.037(5)
N2 0.068(6) 0.069(7) 0.052(5) 0.000(5) -0.006(5) 0.050(6)
C1 0.132(16) 0.129(17) 0.044(7) -0.006(9) 0.007(9) 0.093(15)
C2 0.087(9) 0.076(9) 0.062(7) -0.010(7) -0.003(7) 0.057(8)
C3 0.216(18) 0.097(11) 0.053(8) -0.016(7) 0.002(9) 0.111(12)
C4 0.181(14) 0.065(8) 0.052(7) -0.023(6) -0.017(8) 0.067(9)
C5 0.193(15) 0.098(11) 0.036(6) -0.014(6) -0.010(9) 0.089(12)
C6 0.211(17) 0.120(14) 0.039(7) 0.001(7) 0.017(10) 0.095(13)
C7 0.206(15) 0.140(14) 0.056(8) -0.005(9) 0.035(10) 0.129(13)
C8 0.139(17) 0.083(11) 0.079(10) -0.009(8) -0.045(11) 0.071(13)
C9 0.105(12) 0.062(8) 0.079(9) 0.008(7) -0.008(8) 0.063(9)
C10 0.133(15) 0.069(9) 0.087(10) 0.023(8) -0.043(10) 0.063(10)
C11 0.123(14) 0.060(8) 0.059(7) 0.001(6) -0.023(8) 0.058(9)
C12 0.126(14) 0.057(8) 0.045(6) 0.009(5) -0.017(8) 0.041(9)
C13 0.17(2) 0.094(12) 0.033(6) 0.009(7) -0.003(9) 0.080(14)
C14 0.19(2) 0.071(10) 0.060(9) -0.007(7) -0.056(12) 0.072(14)
C15 0.059(7) 0.070(8) 0.052(6) 0.016(5) 0.007(5) 0.037(6)
C16 0.074(8) 0.058(7) 0.065(7) 0.004(6) -0.003(6) 0.045(7)
C17 0.065(7) 0.066(8) 0.051(6) 0.003(5) 0.008(5) 0.046(7)
C18 0.064(8) 0.074(8) 0.058(6) 0.016(6) 0.008(6) 0.047(7)
C19 0.077(8) 0.066(8) 0.064(7) 0.021(6) 0.016(6) 0.052(7)
C20 0.078(9) 0.066(8) 0.074(8) 0.004(7) 0.007(7) 0.050(7)
C21 0.063(7) 0.063(8) 0.076(8) 0.007(6) -0.004(6) 0.040(7)
C22 0.062(7) 0.066(8) 0.053(6) -0.007(5) -0.007(5) 0.042(6)
C23 0.068(8) 0.074(8) 0.058(7) -0.007(6) -0.011(6) 0.047(7)
C24 0.069(8) 0.057(7) 0.064(7) 0.002(5) -0.004(6) 0.048(6)
C25 0.080(9) 0.082(9) 0.060(7) -0.011(6) -0.007(6) 0.060(8)
C26 0.071(8) 0.076(9) 0.059(7) -0.018(6) -0.017(6) 0.053(7)
F1 0.181(13) 0.137(10) 0.088(7) 0.012(7) 0.012(7) 0.109(10)
F2 0.219(15) 0.099(7) 0.067(6) -0.024(5) -0.043(7) 0.080(9)
F3 0.094(19) 0.087(18) 0.26(5) -0.10(3) -0.05(3) 0.033(15)
F4 0.12(3) 0.11(3) 0.066(14) 0.011(16) 0.024(18) 0.055(19)
F5 0.052(12) 0.14(3) 0.17(3) -0.08(2) -0.017(15) 0.019(13)
F6 0.18(5) 0.16(4) 0.062(14) 0.00(2) 0.02(3) 0.09(3)
Cl7 0.089(12) 0.172(19) 0.103(12) 0.076(13) 0.049(10) 0.111(14)
Cl8 0.060(7) 0.034(6) 0.118(12) -0.007(6) 0.008(7) 0.025(5)
Cl5 0.053(6) 0.093(8) 0.043(5) -0.008(5) -0.017(4) 0.038(6)
Cl6 0.068(9) 0.078(10) 0.104(11) -0.039(9) 0.012(8) 0.010(8)

loop_
_atom_type_symbol
_atom_type_description
_atom_type_scat_dispersion_real
_atom_type_scat_dispersion_imag
_atom_type_scat_source
C C 0.0181 0.0091 'International Tables Vol C Tables 4.2.6.8 and 6.1.1.4'
H H 0.0000 0.0000 'International Tables Vol C Tables 4.2.6.8 and 6.1.1.4'
B B 0.0090 0.0039 'International Tables Vol C Tables 4.2.6.8 and 6.1.1.4'
Cl Cl 0.3639 0.7018 'International Tables Vol C Tables 4.2.6.8 and 6.1.1.4'
Cu Cu -1.9646 0.5888 'International Tables Vol C Tables 4.2.6.8 and 6.1.1.4'
F F 0.0727 0.0534 'International Tables Vol C Tables 4.2.6.8 and 6.1.1.4'
Mo Mo -0.0483 2.7339 'International Tables Vol C Tables 4.2.6.8 and 6.1.1.4'
N N 0.0311 0.0180 'International Tables Vol C Tables 4.2.6.8 and 6.1.1.4'
O O 0.0492 0.0322 'International Tables Vol C Tables 4.2.6.8 and 6.1.1.4'
P P 0.2955 0.4335 'International Tables Vol C Tables 4.2.6.8 and 6.1.1.4'

loop_
_exptl_crystal_face_index_h
_exptl_crystal_face_index_k
_exptl_crystal_face_index_l
_exptl_crystal_face_perp_dist
_exptl_oxdiff_crystal_face_indexfrac_h
_exptl_oxdiff_crystal_face_indexfrac_k
_exptl_oxdiff_crystal_face_indexfrac_l
_exptl_oxdiff_crystal_face_x
_exptl_oxdiff_crystal_face_y
_exptl_oxdiff_crystal_face_z
8 -7 -4 0.0577 7.9503 -6.5388 -3.8520 -0.0829 -0.3409 0.9365
-1 0 -25 0.0131 -0.5730 0.3580 -24.9232 -0.9344 0.3307 0.1323
1 -1 25 0.0194 0.8394 -0.6917 24.8433 0.9388 -0.3322 -0.0914
6 -8 5 0.0421 6.4058 -7.9251 5.0367 0.3612 -0.1273 0.9238
7 1 0 0.0505 7.0755 0.6878 0.4909 -0.2267 -0.9442 0.2390
1 7 4 0.0880 0.8475 6.8868 4.1569 -0.1871 -0.7832 -0.5930
-7 7 4 0.0568 -7.3599 7.2900 4.3108 0.0477 0.1938 -0.9799
-7 -1 -1 0.0657 -6.6914 -1.3226 -0.8691 0.2302 0.9591 -0.1646
-1 -7 -4 0.0853 -1.0449 -6.7723 -4.0901 0.1903 0.7964 0.5741

loop_
_geom_angle_atom_site_label_1
_geom_angle_atom_site_label_2
_geom_angle_atom_site_label_3
_geom_angle
_geom_angle_site_symmetry_1
_geom_angle_site_symmetry_3
P1 Mo1 Mo2 51.49(8) . .
P2 Mo1 Mo2 53.60(7) . .
P2 Mo1 P1 49.41(11) . .
C1 Mo1 Mo2 87.3(5) . .
C1 Mo1 P1 72.7(4) . .
C1 Mo1 P2 121.7(4) . .
C1 Mo1 C3 129.4(8) . .
C1 Mo1 C4 142.9(6) . .
C1 Mo1 C5 111.7(7) . .
C1 Mo1 C6 86.8(8) . .
C1 Mo1 C7 94.3(8) . .
C2 Mo1 Mo2 130.2(4) . .
C2 Mo1 P1 80.2(4) . .
C2 Mo1 P2 87.8(4) . .
C2 Mo1 C1 89.3(7) . .
C2 Mo1 C3 83.3(7) . .
C2 Mo1 C4 112.8(6) . .
C2 Mo1 C5 140.3(6) . .
C2 Mo1 C6 121.1(8) . .
C2 Mo1 C7 86.5(7) . .
C3 Mo1 Mo2 133.7(7) . .
C3 Mo1 P1 152.2(5) . .
C3 Mo1 P2 108.0(6) . .
C3 Mo1 C4 35.1(8) . .
C3 Mo1 C5 57.2(7) . .
C4 Mo1 Mo2 98.7(6) . .
C4 Mo1 P1 137.9(6) . .
C4 Mo1 P2 89.9(6) . .
C4 Mo1 C5 33.6(6) . .
C5 Mo1 Mo2 85.7(5) . .
C5 Mo1 P1 137.2(6) . .
C5 Mo1 P2 106.8(6) . .
C6 Mo1 Mo2 108.3(7) . .
C6 Mo1 P1 150.8(6) . .
C6 Mo1 P2 141.2(8) . .
C6 Mo1 C3 56.6(7) . .
C6 Mo1 C4 56.5(8) . .
C6 Mo1 C5 34.4(9) . .
C7 Mo1 Mo2 143.3(6) . .
C7 Mo1 P1 161.4(8) . .
C7 Mo1 P2 143.4(7) . .
C7 Mo1 C3 35.5(8) . .
C7 Mo1 C4 59.6(9) . .
C7 Mo1 C5 59.6(9) . .
C7 Mo1 C6 35.5(8) . .
P1 Mo2 Mo1 53.76(7) . .
P1 Mo2 P2 49.39(11) . .
P2 Mo2 Mo1 51.24(8) . .
C8 Mo2 Mo1 86.3(6) . .
C8 Mo2 P1 120.7(4) . .
C8 Mo2 P2 71.8(4) . .
C8 Mo2 C10 94.5(6) . .
C8 Mo2 C11 130.2(7) . .
C8 Mo2 C12 144.2(6) . .
C8 Mo2 C13 112.0(7) . .
C8 Mo2 C14 85.7(7) . .
C9 Mo2 Mo1 127.6(4) . .
C9 Mo2 P1 85.1(5) . .
C9 Mo2 P2 78.1(4) . .
C9 Mo2 C8 90.0(8) . .
C9 Mo2 C10 91.8(7) . .
C9 Mo2 C11 83.8(6) . .
C9 Mo2 C12 113.2(6) . .
C9 Mo2 C13 143.2(6) . .
C9 Mo2 C14 125.5(8) . .
C10 Mo2 Mo1 140.6(5) . .
C10 Mo2 P1 144.6(5) . .
C10 Mo2 P2 162.8(5) . .
C10 Mo2 C11 36.8(6) . .
C10 Mo2 C12 59.4(7) . .
C10 Mo2 C13 58.6(8) . .
C10 Mo2 C14 34.9(7) . .
C11 Mo2 Mo1 134.8(5) . .
C11 Mo2 P1 107.9(4) . .
C11 Mo2 P2 151.7(4) . .
C11 Mo2 C12 36.0(7) . .
C11 Mo2 C13 59.5(6) . .
C12 Mo2 Mo1 98.9(5) . .
C12 Mo2 P1 89.4(4) . .
C12 Mo2 P2 137.5(5) . .
C12 Mo2 C13 34.8(5) . .
C13 Mo2 Mo1 84.5(5) . .
C13 Mo2 P1 106.0(6) . .
C13 Mo2 P2 135.7(5) . .
C14 Mo2 Mo1 106.3(6) . .
C14 Mo2 P1 141.4(7) . .
C14 Mo2 P2 147.9(5) . .
C14 Mo2 C11 60.0(6) . .
C14 Mo2 C12 58.8(6) . .
C14 Mo2 C13 35.4(8) . .
P1 Cu1 P1 107.75(19) 4_556 .
N1 Cu1 P1 112.2(3) 4_556 .
N1 Cu1 P1 110.4(3) . .
N1 Cu1 P1 110.4(3) 4_556 4_556
N1 Cu1 P1 112.2(3) . 4_556
N1 Cu1 N1 104.0(6) 4_556 .
P2 Cu2 P2 105.4(2) . 4_556
N2 Cu2 P2 108.0(3) . 4_556
N2 Cu2 P2 113.3(3) . .
N2 Cu2 P2 113.3(3) 4_556 4_556
N2 Cu2 P2 108.0(3) 4_556 .
N2 Cu2 N2 108.9(7) . 4_556
Mo2 P1 Mo1 74.75(9) . .
Cu1 P1 Mo1 130.72(14) . .
Cu1 P1 Mo2 154.27(14) . .
P2 P1 Mo1 63.07(12) . .
P2 P1 Mo2 66.95(13) . .
P2 P1 Cu1 123.70(16) . .
Mo1 P2 Mo2 75.16(9) . .
Cu2 P2 Mo1 150.32(13) . .
Cu2 P2 Mo2 133.75(14) . .
P1 P2 Mo1 67.52(13) . .
P1 P2 Mo2 63.66(11) . .
P1 P2 Cu2 126.17(17) . .
C15 N1 Cu1 124.8(8) . .
C15 N1 C19 117.7(10) . .
C19 N1 Cu1 117.1(8) . .
C22 N2 Cu2 121.4(8) . .
C22 N2 C26 117.5(11) . .
C26 N2 Cu2 121.1(9) . .
O1 C1 Mo1 176.0(15) . .
O2 C2 Mo1 175.8(12) . .
Mo1 C3 H3 121.2 . .
C4 C3 Mo1 74.0(9) . .
C4 C3 H3 124.7 . .
C7 C3 Mo1 71.6(10) . .
C7 C3 H3 124.7 . .
C7 C3 C4 110.6(19) . .
Mo1 C4 H4 121.0 . .
C3 C4 Mo1 70.8(11) . .
C3 C4 H4 126.2 . .
C5 C4 Mo1 73.8(11) . .
C5 C4 C3 108(2) . .
C5 C4 H4 126.2 . .
Mo1 C5 H5 122.0 . .
C4 C5 Mo1 72.6(10) . .
C4 C5 H5 126.7 . .
C4 C5 C6 107(2) . .
C6 C5 Mo1 70.5(11) . .
C6 C5 H5 126.7 . .
Mo1 C6 H6 120.9 . .
C5 C6 Mo1 75.1(9) . .
C5 C6 H6 123.8 . .
C5 C6 C7 112(2) . .
C7 C6 Mo1 71.7(8) . .
C7 C6 H6 123.8 . .
Mo1 C7 H7 118.1 . .
C3 C7 Mo1 72.9(9) . .
C3 C7 H7 128.7 . .
C6 C7 Mo1 72.8(10) . .
C6 C7 C3 103(2) . .
C6 C7 H7 128.7 . .
O3 C8 Mo2 176.4(14) . .
O4 C9 Mo2 179.0(14) . .
Mo2 C10 H10 120.6 . .
C11 C10 Mo2 72.7(7) . .
C11 C10 H10 125.4 . .
C14 C10 Mo2 72.9(8) . .
C14 C10 H10 125.4 . .
C14 C10 C11 109.1(19) . .
Mo2 C11 H11 121.3 . .
C10 C11 Mo2 70.5(7) . .
C10 C11 H11 127.7 . .
C12 C11 Mo2 72.5(8) . .
C12 C11 C10 104.7(15) . .
C12 C11 H11 127.7 . .
Mo2 C12 H12 120.8 . .
C11 C12 Mo2 71.4(9) . .
C11 C12 H12 125.1 . .
C13 C12 Mo2 74.3(10) . .
C13 C12 C11 109.7(18) . .
C13 C12 H12 125.1 . .
Mo2 C13 H13 124.7 . .
C12 C13 Mo2 71.0(9) . .
C12 C13 H13 126.6 . .
C12 C13 C14 106.9(19) . .
C14 C13 Mo2 69.4(10) . .
C14 C13 H13 126.6 . .
Mo2 C14 H14 119.1 . .
C10 C14 Mo2 72.2(8) . .
C10 C14 C13 109.5(15) . .
C10 C14 H14 125.3 . .
C13 C14 Mo2 75.2(8) . .
C13 C14 H14 125.3 . .
N1 C15 H15 118.1 . .
N1 C15 C16 123.9(11) . .
C16 C15 H15 118.1 . .
C15 C16 H16 119.9 . .
C15 C16 C17 120.3(11) . .
C17 C16 H16 119.9 . .
C16 C17 C20 121.9(11) . .
C18 C17 C16 116.3(11) . .
C18 C17 C20 121.7(12) . .
C17 C18 H18 119.8 . .
C17 C18 C19 120.4(12) . .
C19 C18 H18 119.8 . .
N1 C19 C18 121.3(11) . .
N1 C19 H19 119.4 . .
C18 C19 H19 119.4 . .
C17 C20 H20A 109.3 . .
C17 C20 H20B 109.3 . .
C17 C20 C21 111.5(11) . .
H20A C20 H20B 108.0 . .
C21 C20 H20A 109.3 . .
C21 C20 H20B 109.3 . .
C20 C21 H21A 109.6 . .
C20 C21 H21B 109.6 . .
H21A C21 H21B 108.1 . .
C24 C21 C20 110.5(10) 4_446 .
C24 C21 H21A 109.6 4_446 .
C24 C21 H21B 109.6 4_446 .
N2 C22 H22 119.1 . .
N2 C22 C23 121.8(12) . .
C23 C22 H22 119.1 . .
C22 C23 H23 119.8 . .
C24 C23 C22 120.5(13) . .
C24 C23 H23 119.8 . .
C23 C24 C21 123.4(13) . 4_666
C23 C24 C25 116.6(12) . .
C25 C24 C21 120.0(12) . 4_666
C24 C25 H25 120.1 . .
C26 C25 C24 119.7(12) . .
C26 C25 H25 120.1 . .
N2 C26 H26 118.1 . .
C25 C26 N2 123.8(13) . .
C25 C26 H26 118.1 . .
F1 B1 F2 116(3) . .
F1 B1 F3 134(3) . .
F1 B1 F4 109(4) . .
F2 B1 F3 104(3) . .
F2 B1 F4 92(3) . .
F4 B1 F3 89(3) . .
F2 B2 F1 106(3) . .
F2 B2 F5 99(3) . .
F5 B2 F1 85(3) . .
F6 B2 F1 107(4) . .
F6 B2 F2 136(4) . .
F6 B2 F5 112(4) . .
N100 C200 C201 145(4) . .
C200 C201 H20C 109.5 . .
C200 C201 H20D 109.5 . .
C200 C201 H20E 109.5 . .
H20C C201 H20D 109.5 . .
H20C C201 H20E 109.5 . .
H20D C201 H20E 109.5 . .
Cl11 C106 H10A 108.6 . .
Cl11 C106 H10B 108.6 . .
Cl12 C106 Cl11 115(3) . .
Cl12 C106 H10A 108.6 . .
Cl12 C106 H10B 108.6 . .
H10A C106 H10B 107.6 . .
Cl7 C104 Cl8 110.2(18) . .
Cl7 C104 H10C 109.6 . .
Cl7 C104 H10D 109.6 . .
Cl8 C104 H10C 109.6 . .
Cl8 C104 H10D 109.6 . .
H10C C104 H10D 108.1 . .
Cl5 C103 H10E 108.6 . .
Cl5 C103 H10F 108.6 . .
Cl6 C103 Cl5 114.8(18) . .
Cl6 C103 H10E 108.6 . .
Cl6 C103 H10F 108.6 . .
H10E C103 H10F 107.5 . .
Cl9 C105 Cl10 118(4) . .
Cl9 C105 H10G 107.7 . .
Cl9 C105 H10H 107.7 . .
Cl10 C105 H10G 107.7 . .
Cl10 C105 H10H 107.7 . .
H10G C105 H10H 107.1 . .
Cl1 C101 Cl2 115(3) . .
Cl1 C101 H10I 108.5 . .
Cl1 C101 H10J 108.5 . .
Cl2 C101 H10I 108.5 . .
Cl2 C101 H10J 108.5 . .
H10I C101 H10J 107.5 . .
Cl3 C102 H10K 109.3 . .
Cl3 C102 H10L 109.3 . .
Cl4 C102 Cl3 112(3) . .
Cl4 C102 H10K 109.3 . .
Cl4 C102 H10L 109.3 . .
H10K C102 H10L 108.0 . .

loop_
_geom_bond_atom_site_label_1
_geom_bond_atom_site_label_2
_geom_bond_distance
_geom_bond_site_symmetry_2
Mo1 Mo2 3.0229(16) .
Mo1 P1 2.527(3) .
Mo1 P2 2.438(3) .
Mo1 C1 2.03(3) .
Mo1 C2 2.002(15) .
Mo1 C3 2.326(16) .
Mo1 C4 2.367(17) .
Mo1 C5 2.382(18) .
Mo1 C6 2.323(15) .
Mo1 C7 2.309(14) .
Mo2 P1 2.452(3) .
Mo2 P2 2.517(3) .
Mo2 C8 1.98(2) .
Mo2 C9 1.974(18) .
Mo2 C10 2.284(11) .
Mo2 C11 2.313(13) .
Mo2 C12 2.327(15) .
Mo2 C13 2.369(17) .
Mo2 C14 2.294(13) .
Cu1 P1 2.272(3) 4_556
Cu1 P1 2.272(3) .
Cu1 N1 2.043(10) 4_556
Cu1 N1 2.043(10) .
Cu2 P2 2.275(3) 4_556
Cu2 P2 2.275(3) .
Cu2 N2 2.039(11) .
Cu2 N2 2.039(11) 4_556
P1 P2 2.077(5) .
O1 C1 1.12(3) .
O2 C2 1.135(17) .
O3 C8 1.14(2) .
O4 C9 1.149(19) .
N1 C15 1.322(16) .
N1 C19 1.367(16) .
N2 C22 1.326(17) .
N2 C26 1.356(15) .
C3 H3 0.9300 .
C3 C4 1.42(3) .
C3 C7 1.41(3) .
C4 H4 0.9300 .
C4 C5 1.37(2) .
C5 H5 0.9300 .
C5 C6 1.39(4) .
C6 H6 0.9300 .
C6 C7 1.41(3) .
C7 H7 0.9300 .
C10 H10 0.9300 .
C10 C11 1.45(2) .
C10 C14 1.37(3) .
C11 H11 0.9300 .
C11 C12 1.44(3) .
C12 H12 0.9300 .
C12 C13 1.40(2) .
C13 H13 0.9300 .
C13 C14 1.42(3) .
C14 H14 0.9300 .
C15 H15 0.9300 .
C15 C16 1.344(19) .
C16 H16 0.9300 .
C16 C17 1.418(18) .
C17 C18 1.374(17) .
C17 C20 1.513(18) .
C18 H18 0.9300 .
C18 C19 1.393(19) .
C19 H19 0.9300 .
C20 H20A 0.9700 .
C20 H20B 0.9700 .
C20 C21 1.55(2) .
C21 H21A 0.9700 .
C21 H21B 0.9700 .
C21 C24 1.484(19) 4_446
C22 H22 0.9300 .
C22 C23 1.400(19) .
C23 H23 0.9300 .
C23 C24 1.384(18) .
C24 C21 1.484(19) 4_666
C24 C25 1.395(19) .
C25 H25 0.9300 .
C25 C26 1.352(19) .
C26 H26 0.9300 .
F1 B1 1.19(4) .
F1 B2 1.52(4) .
F2 B1 1.49(4) .
F2 B2 1.33(4) .
F3 B1 1.53(5) .
F4 B1 1.50(6) .
F5 B2 1.45(5) .
F6 B2 1.15(6) .
N100 C200 1.13(3) .
C200 C201 1.54(3) .
C201 H20C 0.9600 .
C201 H20D 0.9600 .
C201 H20E 0.9600 .
Cl11 C106 1.72(3) .
Cl12 C106 1.72(3) .
C106 H10A 0.9700 .
C106 H10B 0.9700 .
Cl7 C104 1.71(2) .
Cl8 C104 1.72(2) .
C104 H10C 0.9700 .
C104 H10D 0.9700 .
Cl5 C103 1.73(2) .
Cl6 C103 1.71(2) .
C103 H10E 0.9700 .
C103 H10F 0.9700 .
Cl9 C105 1.71(3) .
Cl10 C105 1.72(3) .
C105 H10G 0.9700 .
C105 H10H 0.9700 .
Cl1 C101 1.71(3) .
Cl2 C101 1.72(3) .
C101 H10I 0.9700 .
C101 H10J 0.9700 .
Cl3 C102 1.73(3) .
Cl4 C102 1.72(3) .
C102 H10K 0.9700 .
C102 H10L 0.9700 .

loop_
_geom_torsion_atom_site_label_1
_geom_torsion_atom_site_label_2
_geom_torsion_atom_site_label_3
_geom_torsion_atom_site_label_4
_geom_torsion
_geom_torsion_site_symmetry_1
_geom_torsion_site_symmetry_4
Mo1 C3 C4 C5 -65.1(10) . .
Mo1 C3 C7 C6 67.3(11) . .
Mo1 C4 C5 C6 -62.6(12) . .
Mo1 C5 C6 C7 -62.5(13) . .
Mo1 C6 C7 C3 -67.4(10) . .
Mo2 C10 C11 C12 -65.0(9) . .
Mo2 C10 C14 C13 66.5(10) . .
Mo2 C11 C12 C13 -64.9(10) . .
Mo2 C12 C13 C14 -60.4(10) . .
Mo2 C13 C14 C10 -64.6(10) . .
Cu1 N1 C15 C16 -171.7(11) . .
Cu1 N1 C19 C18 176.2(11) . .
Cu2 N2 C22 C23 179.2(10) . .
Cu2 N2 C26 C25 -178.2(12) . .
N1 C15 C16 C17 -3(2) . .
N2 C22 C23 C24 1(2) . .
C3 C4 C5 Mo1 63.2(11) . .
C3 C4 C5 C6 0.5(17) . .
C4 C3 C7 Mo1 -64.3(11) . .
C4 C3 C7 C6 3.1(18) . .
C4 C5 C6 Mo1 64.0(11) . .
C4 C5 C6 C7 2(2) . .
C5 C6 C7 Mo1 64.6(14) . .
C5 C6 C7 C3 -3(2) . .
C7 C3 C4 Mo1 62.8(12) . .
C7 C3 C4 C5 -2.3(18) . .
C10 C11 C12 Mo2 63.6(8) . .
C10 C11 C12 C13 -1.2(14) . .
C11 C10 C14 Mo2 -64.2(9) . .
C11 C10 C14 C13 2.4(16) . .
C11 C12 C13 Mo2 63.1(10) . .
C11 C12 C13 C14 2.7(16) . .
C12 C13 C14 Mo2 61.4(9) . .
C12 C13 C14 C10 -3.1(16) . .
C14 C10 C11 Mo2 64.3(9) . .
C14 C10 C11 C12 -0.7(14) . .
C15 N1 C19 C18 3(2) . .
C15 C16 C17 C18 0(2) . .
C15 C16 C17 C20 -176.2(13) . .
C16 C17 C18 C19 3(2) . .
C16 C17 C20 C21 70.7(16) . .
C17 C18 C19 N1 -5(2) . .
C17 C20 C21 C24 61.4(15) . 4_446
C18 C17 C20 C21 -105.7(15) . .
C19 N1 C15 C16 1(2) . .
C20 C17 C18 C19 180.0(14) . .
C21 C24 C25 C26 -174.4(13) 4_666 .
C22 N2 C26 C25 1(2) . .
C22 C23 C24 C21 175.3(13) . 4_666
C22 C23 C24 C25 -3(2) . .
C23 C24 C25 C26 4(2) . .
C24 C25 C26 N2 -3(2) . .
C26 N2 C22 C23 0.2(19) . .
